data_4316204
loop_
_publ_author_name
'Vlad M. Iluc'
'Carl A. Laskowski'
'Carl K. Brozek'
'Nicole D. Harrold'
'Gregory L. Hillhouse'

_publ_section_title
;
 Monomeric and Dimeric Disulfide Complexes of Nickel(II)
;
_journal_name_full 'Inorganic Chemistry'
_journal_page_first 6817
_journal_page_last 6819
_journal_paper_doi 10.1021/ic101242c
_journal_volume 49
_journal_year 2010
_chemical_formula_sum 'C28 H34 Ni P2 S'
_chemical_formula_weight 523.26
_chemical_name_systematic
; 
 ? 
;
_space_group_IT_number 15
_symmetry_cell_setting monoclinic
_symmetry_space_group_name_Hall '-C 2yc'
_symmetry_space_group_name_H-M 'C 1 2/c 1'
_atom_sites_solution_hydrogens geom
_atom_sites_solution_primary direct
_atom_sites_solution_secondary difmap
_audit_creation_method SHELXL-97
_cell_angle_alpha 90.00
_cell_angle_beta 100.912(9)
_cell_angle_gamma 90.00
_cell_formula_units_Z 8
_cell_length_a 28.881(17)
_cell_length_b 12.514(8)
_cell_length_c 14.700(9)
_cell_measurement_temperature 100(2)
_cell_volume 5217(6)
_computing_cell_refinement 'Bruker SAINT'
_computing_data_collection 'Bruker APEX2'
_computing_data_reduction 'Bruker SAINT'
_computing_molecular_graphics 'Bruker SHELXTL'
_computing_publication_material 'Bruker SHELXTL'
_computing_structure_refinement 'SHELXL-97 (Sheldrick, 2008)'
_computing_structure_solution 'SHELXS-97 (Sheldrick, 2008)'
_diffrn_ambient_temperature 100(2)
_diffrn_measured_fraction_theta_full 1.000
_diffrn_measured_fraction_theta_max 1.000
_diffrn_measurement_device_type 'Bruker APEX-II CCD'
_diffrn_measurement_method '\f and \w scans'
_diffrn_radiation_monochromator graphite
_diffrn_radiation_source 'fine-focus sealed tube'
_diffrn_radiation_type MoK\a
_diffrn_radiation_wavelength 0.71073
_diffrn_reflns_av_R_equivalents 0.2417
_diffrn_reflns_av_sigmaI/netI 0.1137
_diffrn_reflns_limit_h_max 31
_diffrn_reflns_limit_h_min -31
_diffrn_reflns_limit_k_max 13
_diffrn_reflns_limit_k_min -13
_diffrn_reflns_limit_l_max 15
_diffrn_reflns_limit_l_min -15
_diffrn_reflns_number 19682
_diffrn_reflns_theta_full 22.50
_diffrn_reflns_theta_max 22.50
_diffrn_reflns_theta_min 1.44
_exptl_absorpt_coefficient_mu 0.961
_exptl_absorpt_correction_T_max 0.8311
_exptl_absorpt_correction_T_min 0.5964
_exptl_absorpt_correction_type multi-scan
_exptl_absorpt_process_details 'Norton et. al'
_exptl_crystal_colour red
_exptl_crystal_density_diffrn 1.332
_exptl_crystal_density_method 'not measured'
_exptl_crystal_description plate
_exptl_crystal_F_000 2208
_exptl_crystal_size_max 0.60
_exptl_crystal_size_mid 0.20
_exptl_crystal_size_min 0.20
_refine_diff_density_max 0.656
_refine_diff_density_min -0.728
_refine_diff_density_rms 0.126
_refine_ls_extinction_method none
_refine_ls_goodness_of_fit_ref 1.262
_refine_ls_hydrogen_treatment constr
_refine_ls_matrix_type full
_refine_ls_number_parameters 298
_refine_ls_number_reflns 3411
_refine_ls_number_restraints 0
_refine_ls_restrained_S_all 1.262
_refine_ls_R_factor_all 0.1190
_refine_ls_R_factor_gt 0.1109
_refine_ls_shift/su_max 0.000
_refine_ls_shift/su_mean 0.000
_refine_ls_structure_factor_coef Fsqd
_refine_ls_weighting_details 'calc w=1/[\s^2^(Fo^2^)+(0.0000P)^2^+136.8163P] where P=(Fo^2^+2Fc^2^)/3'
_refine_ls_weighting_scheme calc
_refine_ls_wR_factor_gt 0.2466
_refine_ls_wR_factor_ref 0.2505
_reflns_number_gt 3028
_reflns_number_total 3411
_reflns_threshold_expression >2sigma(I)
_cod_data_source_file ic101242c_si_002_4.cif
_cod_data_source_block 4
_cod_depositor_comments
;
The following automatic conversions were performed:

'_symmetry_cell_setting' value 'Monoclinic' changed to 'monoclinic'
according to the built-in table from CIF Core dictionary named
'cif_core.dic' version 2.4.1 from 2010-06-29.

Automatic conversion script
Id: cif_fix_values 1646 2011-03-28 12:23:43Z adriana 
;
_cod_original_cell_volume 5217(5)
_cod_database_code 4316204

loop_
_symmetry_equiv_pos_as_xyz
'x, y, z'
'-x, y, -z+1/2'
'x+1/2, y+1/2, z'
'-x+1/2, y+1/2, -z+1/2'
'-x, -y, -z'
'x, -y, z-1/2'
'-x+1/2, -y+1/2, -z'
'x+1/2, -y+1/2, z-1/2'

loop_
_atom_site_label
_atom_site_type_symbol
_atom_site_fract_x
_atom_site_fract_y
_atom_site_fract_z
_atom_site_U_iso_or_equiv
_atom_site_adp_type
_atom_site_occupancy
_atom_site_symmetry_multiplicity
_atom_site_calc_flag
_atom_site_refinement_flags
_atom_site_disorder_assembly
_atom_site_disorder_group
Ni1 Ni 0.44210(4) 0.24972(13) 0.22866(8) 0.0252(5) Uani 1 1 d . . .
P1 P 0.39239(8) 0.3580(3) 0.15264(17) 0.0259(8) Uani 1 1 d . . .
S1 S 0.5000 0.3625(4) 0.2500 0.0305(11) Uani 1 2 d S . .
P2 P 0.39279(8) 0.1411(3) 0.26911(17) 0.0295(8) Uani 1 1 d . . .
S2 S 0.5000 0.1356(4) 0.2500 0.0296(10) Uani 1 2 d S . .
C110 C 0.3282(3) 0.3282(10) 0.1314(6) 0.025(3) Uani 1 1 d . . .
C116 C 0.3290(3) 0.1714(13) 0.2432(7) 0.046(4) Uani 1 1 d . . .
C32 C 0.4489(3) 0.0709(11) 0.4368(7) 0.034(3) Uani 1 1 d . . .
H32A H 0.4543 0.0729 0.5047 0.051 Uiso 1 1 calc R . .
H32B H 0.4759 0.1028 0.4154 0.051 Uiso 1 1 calc R . .
H32C H 0.4451 -0.0034 0.4157 0.051 Uiso 1 1 calc R . .
C11 C 0.3951(4) 0.4932(11) 0.1963(8) 0.038(3) Uani 1 1 d . . .
H11A H 0.4294 0.5113 0.2078 0.045 Uiso 1 1 calc R . .
C22 C 0.4483(3) 0.4303(11) 0.0255(7) 0.036(3) Uani 1 1 d . . .
H22A H 0.4541 0.4256 -0.0380 0.053 Uiso 1 1 calc R . .
H22B H 0.4751 0.3992 0.0684 0.053 Uiso 1 1 calc R . .
H22C H 0.4447 0.5054 0.0417 0.053 Uiso 1 1 calc R . .
C41 C 0.3969(4) 0.0036(11) 0.2290(7) 0.036(3) Uani 1 1 d . . .
H41A H 0.4314 -0.0130 0.2435 0.043 Uiso 1 1 calc R . .
C21 C 0.4035(3) 0.3690(10) 0.0326(6) 0.023(3) Uani 1 1 d . . .
H21A H 0.3761 0.4068 -0.0060 0.028 Uiso 1 1 calc R . .
C113 C 0.2300(4) 0.3199(12) 0.0955(8) 0.038(3) Uani 1 1 d . . .
H11B H 0.1966 0.3165 0.0832 0.046 Uiso 1 1 calc R . .
C23 C 0.4059(4) 0.2584(11) -0.0053(7) 0.034(3) Uani 1 1 d . . .
H23A H 0.4072 0.2624 -0.0713 0.050 Uiso 1 1 calc R . .
H23B H 0.3778 0.2181 0.0027 0.050 Uiso 1 1 calc R . .
H23C H 0.4342 0.2223 0.0280 0.050 Uiso 1 1 calc R . .
C115 C 0.3063(3) 0.2472(12) 0.1791(7) 0.039(4) Uani 1 1 d . . .
C12 C 0.3712(4) 0.5871(10) 0.1377(8) 0.037(3) Uani 1 1 d . . .
H12A H 0.3839 0.6547 0.1654 0.056 Uiso 1 1 calc R . .
H12B H 0.3371 0.5847 0.1358 0.056 Uiso 1 1 calc R . .
H12C H 0.3774 0.5816 0.0746 0.056 Uiso 1 1 calc R . .
C112 C 0.2512(4) 0.3907(11) 0.0508(8) 0.035(3) Uani 1 1 d . . .
H11C H 0.2335 0.4385 0.0073 0.043 Uiso 1 1 calc R . .
C13 C 0.3819(4) 0.4975(11) 0.2930(7) 0.035(3) Uani 1 1 d . . .
H13A H 0.3877 0.5696 0.3186 0.053 Uiso 1 1 calc R . .
H13B H 0.4011 0.4460 0.3340 0.053 Uiso 1 1 calc R . .
H13C H 0.3485 0.4796 0.2879 0.053 Uiso 1 1 calc R . .
C31 C 0.4045(3) 0.1337(10) 0.3976(6) 0.027(3) Uani 1 1 d . . .
H31A H 0.3772 0.0965 0.4167 0.033 Uiso 1 1 calc R . .
C119 C 0.2303(4) 0.1775(15) 0.2047(9) 0.065(5) Uani 1 1 d . . .
H11D H 0.1968 0.1796 0.1918 0.078 Uiso 1 1 calc R . .
C111 C 0.3014(4) 0.3930(11) 0.0700(8) 0.034(3) Uani 1 1 d . . .
H11F H 0.3168 0.4434 0.0376 0.041 Uiso 1 1 calc R . .
C33 C 0.4069(4) 0.2451(12) 0.4364(7) 0.042(4) Uani 1 1 d . . .
H33A H 0.4117 0.2417 0.5042 0.063 Uiso 1 1 calc R . .
H33B H 0.3773 0.2825 0.4125 0.063 Uiso 1 1 calc R . .
H33C H 0.4331 0.2837 0.4179 0.063 Uiso 1 1 calc R . .
C42 C 0.3743(4) -0.0864(15) 0.2714(8) 0.060(5) Uani 1 1 d . . .
H42A H 0.3864 -0.1546 0.2529 0.090 Uiso 1 1 calc R . .
H42B H 0.3401 -0.0837 0.2500 0.090 Uiso 1 1 calc R . .
H42C H 0.3816 -0.0800 0.3390 0.090 Uiso 1 1 calc R . .
C114 C 0.2557(4) 0.2488(13) 0.1611(7) 0.045(4) Uani 1 1 d . . .
C43 C 0.3838(4) 0.0000(11) 0.1211(7) 0.040(3) Uani 1 1 d . . .
H43A H 0.3883 -0.0728 0.0996 0.059 Uiso 1 1 calc R . .
H43B H 0.4041 0.0493 0.0949 0.059 Uiso 1 1 calc R . .
H43C H 0.3508 0.0211 0.1010 0.059 Uiso 1 1 calc R . .
C118 C 0.2528(4) 0.1051(19) 0.2653(11) 0.103(9) Uani 1 1 d . . .
H11E H 0.2353 0.0564 0.2952 0.124 Uiso 1 1 calc R . .
C999 C 0.4998(3) 0.8465(12) 0.2024(7) 0.036(3) Uani 1 1 d . . .
C997 C 0.5001(3) 0.6513(11) 0.2021(7) 0.031(3) Uani 1 1 d . . .
C998 C 0.5003(3) 0.7490(11) 0.1559(7) 0.030(3) Uani 1 1 d . . .
C117 C 0.3021(4) 0.1026(18) 0.2837(9) 0.081(7) Uani 1 1 d . . .
H11G H 0.3175 0.0509 0.3261 0.097 Uiso 1 1 calc R . .
C887 C 0.2334(4) 0.6672(12) -0.0622(8) 0.043(4) Uani 1 1 d . . .
C889 C 0.2934(5) 0.7857(17) 0.0104(13) 0.087(7) Uani 1 1 d . . .
C888 C 0.2778(6) 0.706(2) -0.0521(16) 0.118(10) Uani 1 1 d . . .

loop_
_atom_site_aniso_label
_atom_site_aniso_U_11
_atom_site_aniso_U_22
_atom_site_aniso_U_33
_atom_site_aniso_U_23
_atom_site_aniso_U_13
_atom_site_aniso_U_12
Ni1 0.0100(7) 0.0542(11) 0.0125(7) -0.0023(6) 0.0047(5) -0.0013(6)
P1 0.0126(13) 0.056(2) 0.0104(13) -0.0052(13) 0.0048(10) -0.0019(14)
S1 0.0128(18) 0.056(3) 0.023(2) 0.000 0.0036(15) 0.000
P2 0.0102(13) 0.070(2) 0.0081(13) 0.0031(14) 0.0019(10) -0.0035(14)
S2 0.0131(18) 0.051(3) 0.027(2) 0.000 0.0087(15) 0.000
C110 0.012(5) 0.054(8) 0.008(5) -0.008(5) -0.003(4) -0.002(5)
C116 0.011(5) 0.116(13) 0.011(5) 0.012(7) 0.002(4) -0.009(7)
C32 0.013(5) 0.064(9) 0.024(6) -0.009(6) -0.001(4) 0.012(6)
C11 0.017(6) 0.055(9) 0.045(7) -0.032(7) 0.017(5) -0.021(6)
C22 0.024(6) 0.067(10) 0.020(6) 0.002(6) 0.014(5) -0.010(6)
C41 0.020(6) 0.065(10) 0.021(6) 0.017(6) -0.002(4) -0.003(6)
C21 0.013(5) 0.045(8) 0.013(5) -0.007(5) 0.007(4) -0.003(5)
C113 0.010(5) 0.072(10) 0.032(7) -0.014(7) 0.000(5) -0.003(6)
C23 0.023(6) 0.064(10) 0.014(5) 0.010(6) 0.006(4) 0.013(6)
C115 0.015(5) 0.087(11) 0.016(6) 0.005(6) 0.003(4) -0.003(6)
C12 0.061(8) 0.032(8) 0.024(6) -0.008(5) 0.022(6) -0.012(6)
C112 0.015(5) 0.045(8) 0.046(7) -0.006(7) 0.006(5) -0.004(6)
C13 0.030(6) 0.057(9) 0.018(6) 0.005(6) 0.002(5) 0.004(6)
C31 0.015(5) 0.063(9) 0.004(5) 0.003(5) 0.001(4) -0.009(6)
C119 0.006(5) 0.140(17) 0.046(8) 0.029(10) -0.001(5) -0.008(8)
C111 0.018(6) 0.048(8) 0.036(7) -0.015(6) 0.006(5) -0.004(6)
C33 0.024(6) 0.085(11) 0.016(6) -0.008(6) 0.002(4) 0.006(7)
C42 0.028(7) 0.123(15) 0.023(6) 0.027(8) -0.008(5) -0.020(8)
C114 0.013(5) 0.103(12) 0.021(6) -0.022(7) 0.005(5) -0.023(7)
C43 0.041(7) 0.058(10) 0.014(6) 0.000(6) -0.009(5) -0.014(7)
C118 0.004(6) 0.23(3) 0.074(11) 0.092(15) 0.002(6) -0.014(10)
C999 0.013(5) 0.074(10) 0.021(5) -0.001(7) 0.006(4) -0.007(6)
C997 0.014(5) 0.056(9) 0.026(6) -0.004(6) 0.010(4) -0.009(6)
C998 0.014(5) 0.058(9) 0.020(6) -0.002(6) 0.006(4) -0.010(5)
C117 0.014(6) 0.19(2) 0.040(8) 0.055(11) -0.002(5) -0.012(9)
C887 0.018(6) 0.083(11) 0.026(6) 0.011(7) -0.002(5) 0.002(7)
C889 0.042(8) 0.127(17) 0.104(13) -0.055(13) 0.047(9) -0.035(10)
C888 0.066(11) 0.16(2) 0.139(18) -0.111(18) 0.060(12) -0.062(13)

loop_
_atom_type_symbol
_atom_type_description
_atom_type_scat_dispersion_real
_atom_type_scat_dispersion_imag
_atom_type_scat_source
C C 0.0033 0.0016 'International Tables Vol C Tables 4.2.6.8 and 6.1.1.4'
H H 0.0000 0.0000 'International Tables Vol C Tables 4.2.6.8 and 6.1.1.4'
P P 0.1023 0.0942 'International Tables Vol C Tables 4.2.6.8 and 6.1.1.4'
S S 0.1246 0.1234 'International Tables Vol C Tables 4.2.6.8 and 6.1.1.4'
Ni Ni 0.3393 1.1124 'International Tables Vol C Tables 4.2.6.8 and 6.1.1.4'

loop_
_geom_angle_atom_site_label_1
_geom_angle_atom_site_label_2
_geom_angle_atom_site_label_3
_geom_angle
_geom_angle_site_symmetry_1
_geom_angle_site_symmetry_3
_geom_angle_publ_flag
P1 Ni1 P2 97.61(12) . . ?
P1 Ni1 S1 94.97(14) . . ?
P2 Ni1 S1 155.93(9) . . ?
P1 Ni1 S2 156.37(9) . . ?
P2 Ni1 S2 94.41(14) . . ?
S1 Ni1 S2 81.70(15) . . ?
C11 P1 C21 105.3(6) . . ?
C11 P1 C110 102.8(5) . . ?
C21 P1 C110 101.6(4) . . ?
C11 P1 Ni1 115.5(4) . . ?
C21 P1 Ni1 109.0(4) . . ?
C110 P1 Ni1 120.8(4) . . ?
Ni1 S1 Ni1 98.6(2) . 2_655 ?
C41 P2 C116 104.5(6) . . ?
C41 P2 C31 105.7(5) . . ?
C116 P2 C31 101.7(4) . . ?
C41 P2 Ni1 114.9(4) . . ?
C116 P2 Ni1 120.2(5) . . ?
C31 P2 Ni1 108.2(4) . . ?
Ni1 S2 Ni1 98.0(2) 2_655 . ?
C111 C110 C115 119.9(9) . . ?
C111 C110 P1 114.9(9) . . ?
C115 C110 P1 125.0(8) . . ?
C117 C116 C115 118.8(10) . . ?
C117 C116 P2 114.0(11) . . ?
C115 C116 P2 126.6(8) . . ?
C13 C11 C12 109.0(10) . . ?
C13 C11 P1 111.1(9) . . ?
C12 C11 P1 122.1(8) . . ?
C42 C41 C43 111.1(11) . . ?
C42 C41 P2 120.9(9) . . ?
C43 C41 P2 109.7(9) . . ?
C23 C21 C22 109.8(9) . . ?
C23 C21 P1 108.2(8) . . ?
C22 C21 P1 113.8(7) . . ?
C112 C113 C114 121.9(10) . . ?
C116 C115 C114 117.6(11) . . ?
C116 C115 C110 127.2(9) . . ?
C114 C115 C110 115.1(11) . . ?
C113 C112 C111 117.7(12) . . ?
C33 C31 C32 111.2(9) . . ?
C33 C31 P2 109.1(8) . . ?
C32 C31 P2 113.0(7) . . ?
C118 C119 C114 120.5(11) . . ?
C110 C111 C112 123.8(12) . . ?
C119 C114 C113 117.7(10) . . ?
C119 C114 C115 120.9(13) . . ?
C113 C114 C115 121.3(11) . . ?
C119 C118 C117 119.2(14) . . ?
C999 C999 C998 119.3(6) 2_655 . ?
C998 C997 C997 119.1(6) . 2_655 ?
C997 C998 C999 121.6(9) . . ?
C116 C117 C118 122.9(15) . . ?
C889 C887 C888 115.1(14) 7_565 . ?
C887 C889 C888 123.7(13) 7_565 . ?
C887 C888 C889 121.1(14) . . ?

loop_
_geom_bond_atom_site_label_1
_geom_bond_atom_site_label_2
_geom_bond_distance
_geom_bond_site_symmetry_2
_geom_bond_publ_flag
Ni1 P1 2.130(3) . ?
Ni1 P2 2.133(3) . ?
Ni1 S1 2.165(4) . ?
Ni1 S2 2.176(4) . ?
P1 C11 1.806(13) . ?
P1 C21 1.857(9) . ?
P1 C110 1.857(9) . ?
S1 Ni1 2.165(4) 2_655 ?
P2 C41 1.830(15) . ?
P2 C116 1.848(10) . ?
P2 C31 1.857(9) . ?
S2 Ni1 2.176(3) 2_655 ?
C110 C111 1.345(16) . ?
C110 C115 1.446(17) . ?
C116 C117 1.370(19) . ?
C116 C115 1.408(18) . ?
C32 C31 1.520(15) . ?
C11 C13 1.541(15) . ?
C11 C12 1.541(18) . ?
C22 C21 1.526(14) . ?
C41 C42 1.496(18) . ?
C41 C43 1.560(14) . ?
C21 C23 1.499(17) . ?
C113 C112 1.320(18) . ?
C113 C114 1.414(19) . ?
C115 C114 1.435(14) . ?
C112 C111 1.425(14) . ?
C31 C33 1.503(18) . ?
C119 C118 1.35(2) . ?
C119 C114 1.387(19) . ?
C118 C117 1.398(16) . ?
C999 C999 1.40(2) 2_655 ?
C999 C998 1.400(18) . ?
C997 C998 1.399(17) . ?
C997 C997 1.41(2) 2_655 ?
C887 C889 1.321(19) 7_565 ?
C887 C888 1.353(19) . ?
C889 C887 1.321(19) 7_565 ?
C889 C888 1.37(2) . ?
